data_4119450
loop_
_publ_author_name
'Keiji Mori'
'Yuki Ichikawa'
'Manato Kobayashi'
'Yukihiro Shibata'
'Masahiro Yamanaka'
'Takahiko Akiyama'

_publ_section_title
;
 Enantioselective Synthesis of Multisubstituted Biaryl Skeleton by Chiral
 Phosphoric Acid Catalyzed Desymmetrization/Kinetic Resolution Sequence
;
_journal_name_full 'Journal of the American Chemical Society'
_journal_page_first 3964
_journal_page_last 3970
_journal_paper_doi 10.1021/ja311902f
_journal_volume 135
_journal_year 2013
_chemical_absolute_configuration ad
_chemical_formula_sum 'C20.5 H20.5 Br O3'
_chemical_formula_weight 394.78
_chemical_name_systematic
; 
 ? 
;
_space_group_IT_number 4
_symmetry_cell_setting monoclinic
_symmetry_space_group_name_Hall 'P 2yb'
_symmetry_space_group_name_H-M 'P 1 21 1'
_atom_sites_solution_hydrogens geom
_atom_sites_solution_primary direct
_atom_sites_solution_secondary difmap
_audit_creation_method SHELXL-97
_cell_angle_alpha 90.00
_cell_angle_beta 110.3130(10)
_cell_angle_gamma 90.00
_cell_formula_units_Z 4
_cell_length_a 7.6643(7)
_cell_length_b 24.652(2)
_cell_length_c 10.9316(10)
_cell_measurement_reflns_used 4902
_cell_measurement_temperature 123
_cell_measurement_theta_max 27.22
_cell_measurement_theta_min 2.58
_cell_volume 1937.0(3)
_computing_cell_refinement 'APEX2 (Bruker AXS, 2006)'
_computing_data_collection 'APEX2 (Bruker AXS, 2006)'
_computing_data_reduction 'SAINT (Bruker AXS, 2004)'
_computing_molecular_graphics 'XSHEL (Bruker AXS,2002)'
_computing_publication_material 'XCIF (Bruker AXS, 2001)'
_computing_structure_refinement 'SHELXL-97 (Sheldrick, 1997)'
_computing_structure_solution 'SHELXS-97 (Sheldrick, 1997)'
_diffrn_ambient_temperature 123
_diffrn_detector_area_resol_mean 8.333
_diffrn_measured_fraction_theta_full 0.976
_diffrn_measured_fraction_theta_max 0.976
_diffrn_measurement_device_type 'Bruker APEXII CCD area detector'
_diffrn_measurement_method 'phi and omega scans'
_diffrn_radiation_monochromator 'Bruker Helios multilayer confocal mirror'
_diffrn_radiation_source 'Bruker TXS fine-focus rotating anode'
_diffrn_radiation_type MoK\a
_diffrn_radiation_wavelength 0.71073
_diffrn_reflns_av_R_equivalents 0.0230
_diffrn_reflns_av_sigmaI/netI 0.0671
_diffrn_reflns_limit_h_max 9
_diffrn_reflns_limit_h_min -9
_diffrn_reflns_limit_k_max 25
_diffrn_reflns_limit_k_min -31
_diffrn_reflns_limit_l_max 14
_diffrn_reflns_limit_l_min -13
_diffrn_reflns_number 11015
_diffrn_reflns_theta_full 27.58
_diffrn_reflns_theta_max 27.58
_diffrn_reflns_theta_min 1.99
_exptl_absorpt_coefficient_mu 2.137
_exptl_absorpt_correction_T_max 0.6746
_exptl_absorpt_correction_T_min 0.6172
_exptl_absorpt_correction_type empirical
_exptl_absorpt_process_details
;
SADABS Sheldrick 1996
;
_exptl_crystal_colour colorless
_exptl_crystal_density_diffrn 1.354
_exptl_crystal_description block
_exptl_crystal_F_000 810
_exptl_crystal_size_max 0.25
_exptl_crystal_size_mid 0.25
_exptl_crystal_size_min 0.20
_refine_diff_density_max 0.734
_refine_diff_density_min -0.372
_refine_diff_density_rms 0.066
_refine_ls_abs_structure_details 'Flack H D (1983), Acta Cryst. A39, 876-881'
_refine_ls_abs_structure_Flack 0.023(7)
_refine_ls_extinction_method none
_refine_ls_goodness_of_fit_ref 1.010
_refine_ls_hydrogen_treatment constr
_refine_ls_matrix_type full
_refine_ls_number_parameters 479
_refine_ls_number_reflns 7155
_refine_ls_number_restraints 1
_refine_ls_restrained_S_all 1.010
_refine_ls_R_factor_all 0.0406
_refine_ls_R_factor_gt 0.0336
_refine_ls_shift/su_max 0.001
_refine_ls_shift/su_mean 0.000
_refine_ls_structure_factor_coef Fsqd
_refine_ls_weighting_details 'calc w=1/[\s^2^(Fo^2^)+(0.0202P)^2^+0.0000P] where P=(Fo^2^+2Fc^2^)/3'
_refine_ls_weighting_scheme calc
_refine_ls_wR_factor_gt 0.0754
_refine_ls_wR_factor_ref 0.0774
_reflns_number_gt 6316
_reflns_number_total 7155
_reflns_threshold_expression >2sigma(I)
_cod_data_source_file ja311902f_si_004.cif
_cod_data_source_block shelxl
_cod_original_sg_symbol_H-M 'P 1 21 1 '
_cod_database_code 4119450

loop_
_symmetry_equiv_pos_as_xyz
'x, y, z'
'-x, y+1/2, -z'

loop_
_atom_site_label
_atom_site_type_symbol
_atom_site_fract_x
_atom_site_fract_y
_atom_site_fract_z
_atom_site_U_iso_or_equiv
_atom_site_adp_type
_atom_site_occupancy
_atom_site_symmetry_multiplicity
_atom_site_calc_flag
_atom_site_refinement_flags
Br1 Br 0.11774(4) 0.283975(13) 0.84988(3) 0.02505(9) Uani 1 1 d .
Br2 Br 0.75112(5) 0.354294(15) 0.56728(4) 0.03587(11) Uani 1 1 d .
C1 C 0.4885(4) 0.16234(13) 0.8392(3) 0.0136(7) Uani 1 1 d .
C2 C 0.3297(4) 0.19036(13) 0.8437(3) 0.0132(6) Uani 1 1 d .
C3 C 0.3313(4) 0.24659(14) 0.8460(3) 0.0173(7) Uani 1 1 d .
C4 C 0.4847(4) 0.27594(15) 0.8438(3) 0.0205(7) Uani 1 1 d .
H4 H 0.4831 0.3145 0.8457 0.025 Uiso 1 1 calc R
C5 C 0.6399(5) 0.24875(15) 0.8387(3) 0.0225(8) Uani 1 1 d .
H5 H 0.7447 0.2686 0.8360 0.027 Uiso 1 1 calc R
C6 C 0.6428(4) 0.19260(14) 0.8375(3) 0.0159(7) Uani 1 1 d .
C7 C 0.4913(4) 0.10181(13) 0.8385(3) 0.0133(6) Uani 1 1 d .
C8 C 0.3821(4) 0.07326(13) 0.7231(3) 0.0130(6) Uani 1 1 d .
C9 C 0.3857(4) 0.01846(14) 0.7207(3) 0.0157(7) Uani 1 1 d .
H9 H 0.3123 0.0001 0.6437 0.019 Uiso 1 1 calc R
C10 C 0.4955(4) -0.01243(13) 0.8297(3) 0.0150(7) Uani 1 1 d .
C11 C 0.4997(5) -0.06978(15) 0.8262(3) 0.0242(8) Uani 1 1 d .
H11 H 0.4278 -0.0885 0.7492 0.029 Uiso 1 1 calc R
C12 C 0.6077(5) -0.09871(16) 0.9340(4) 0.0303(9) Uani 1 1 d .
H12 H 0.6106 -0.1372 0.9309 0.036 Uiso 1 1 calc R
C13 C 0.7125(5) -0.07139(17) 1.0474(3) 0.0290(9) Uani 1 1 d .
H13 H 0.7857 -0.0916 1.1215 0.035 Uiso 1 1 calc R
C14 C 0.7116(5) -0.01642(16) 1.0535(3) 0.0234(8) Uani 1 1 d .
H14 H 0.7841 0.0012 1.1320 0.028 Uiso 1 1 calc R
C15 C 0.6046(5) 0.01541(14) 0.9448(3) 0.0172(7) Uani 1 1 d .
C16 C 0.6013(4) 0.07355(14) 0.9482(3) 0.0156(7) Uani 1 1 d .
C17 C 0.2634(5) 0.10599(14) 0.6077(3) 0.0157(7) Uani 1 1 d .
H17A H 0.1521 0.1196 0.6241 0.019 Uiso 1 1 calc R
H17B H 0.3348 0.1376 0.5949 0.019 Uiso 1 1 calc R
C18 C 0.0753(5) 0.10042(15) 0.3842(3) 0.0214(8) Uani 1 1 d .
H18A H -0.0344 0.1102 0.4059 0.032 Uiso 1 1 calc R
H18B H 0.0380 0.0765 0.3079 0.032 Uiso 1 1 calc R
H18C H 0.1322 0.1334 0.3645 0.032 Uiso 1 1 calc R
C19 C 0.7182(5) 0.10329(16) 1.0699(3) 0.0211(8) Uani 1 1 d .
H19A H 0.8494 0.1016 1.0776 0.032 Uiso 1 1 calc R
H19B H 0.7027 0.0863 1.1465 0.032 Uiso 1 1 calc R
H19C H 0.6785 0.1413 1.0644 0.032 Uiso 1 1 calc R
C20 C 0.4106(4) 0.48146(14) 0.5967(3) 0.0152(7) Uani 1 1 d .
C21 C 0.5596(4) 0.45128(14) 0.5883(3) 0.0169(7) Uani 1 1 d .
C22 C 0.5506(5) 0.39481(14) 0.5832(3) 0.0206(7) Uani 1 1 d .
C23 C 0.3938(5) 0.36787(15) 0.5875(3) 0.0261(8) Uani 1 1 d .
H23 H 0.3883 0.3294 0.5838 0.031 Uiso 1 1 calc R
C24 C 0.2455(5) 0.39744(16) 0.5971(3) 0.0235(8) Uani 1 1 d .
H24 H 0.1381 0.3794 0.6013 0.028 Uiso 1 1 calc R
C25 C 0.2551(5) 0.45293(16) 0.6005(3) 0.0186(8) Uani 1 1 d .
C26 C 0.4173(4) 0.54204(14) 0.5962(3) 0.0150(7) Uani 1 1 d .
C27 C 0.3107(4) 0.56988(14) 0.4793(3) 0.0141(7) Uani 1 1 d .
C28 C 0.3179(5) 0.62474(14) 0.4740(3) 0.0180(7) Uani 1 1 d .
H28 H 0.2449 0.6430 0.3965 0.022 Uiso 1 1 calc R
C29 C 0.4330(5) 0.65571(15) 0.5824(3) 0.0184(7) Uani 1 1 d .
C30 C 0.4473(5) 0.71263(16) 0.5750(3) 0.0247(8) Uani 1 1 d .
H30 H 0.3794 0.7309 0.4964 0.030 Uiso 1 1 calc R
C31 C 0.5577(6) 0.74176(17) 0.6797(4) 0.0326(9) Uani 1 1 d .
H31 H 0.5651 0.7801 0.6741 0.039 Uiso 1 1 calc R
C32 C 0.6599(5) 0.71487(18) 0.7952(4) 0.0338(10) Uani 1 1 d .
H32 H 0.7366 0.7352 0.8678 0.041 Uiso 1 1 calc R
C33 C 0.6507(5) 0.66036(17) 0.8046(3) 0.0269(8) Uani 1 1 d .
H33 H 0.7215 0.6432 0.8842 0.032 Uiso 1 1 calc R
C34 C 0.5389(5) 0.62799(15) 0.6998(3) 0.0188(7) Uani 1 1 d .
C35 C 0.5292(4) 0.57067(14) 0.7040(3) 0.0168(7) Uani 1 1 d .
C36 C 0.1910(5) 0.53724(14) 0.3628(3) 0.0167(7) Uani 1 1 d .
H36A H 0.2637 0.5063 0.3481 0.020 Uiso 1 1 calc R
H36B H 0.0820 0.5225 0.3806 0.020 Uiso 1 1 calc R
C37 C 0.0023(5) 0.54124(15) 0.1424(3) 0.0204(7) Uani 1 1 d .
H37A H 0.0633 0.5087 0.1247 0.031 Uiso 1 1 calc R
H37B H -0.0370 0.5646 0.0650 0.031 Uiso 1 1 calc R
H37C H -0.1068 0.5306 0.1640 0.031 Uiso 1 1 calc R
C38 C 0.6424(5) 0.54111(16) 0.8259(3) 0.0232(8) Uani 1 1 d .
H38A H 0.5990 0.5035 0.8214 0.035 Uiso 1 1 calc R
H38B H 0.6282 0.5591 0.9019 0.035 Uiso 1 1 calc R
H38C H 0.7737 0.5415 0.8339 0.035 Uiso 1 1 calc R
C39 C 1.0448(7) 0.2460(2) 0.4724(4) 0.0504(12) Uani 1 1 d .
H39A H 1.1799 0.2472 0.4930 0.076 Uiso 1 1 calc R
H39B H 1.0087 0.2098 0.4922 0.076 Uiso 1 1 calc R
H39C H 1.0089 0.2731 0.5247 0.076 Uiso 1 1 calc R
C40 C 0.9459(7) 0.2583(2) 0.3264(4) 0.0446(12) Uani 1 1 d .
H40A H 0.9885 0.2320 0.2742 0.053 Uiso 1 1 calc R
H40B H 0.8103 0.2533 0.3043 0.053 Uiso 1 1 calc R
C41 C 0.9823(6) 0.31555(19) 0.2893(4) 0.0412(11) Uani 1 1 d .
H41A H 1.1180 0.3205 0.3116 0.049 Uiso 1 1 calc R
H41B H 0.9398 0.3418 0.3416 0.049 Uiso 1 1 calc R
C42 C 0.8841(6) 0.32832(18) 0.1434(4) 0.0362(10) Uani 1 1 d .
H42A H 0.9273 0.3026 0.0905 0.043 Uiso 1 1 calc R
H42B H 0.7482 0.3234 0.1204 0.043 Uiso 1 1 calc R
C43 C 0.9231(6) 0.38578(19) 0.1112(4) 0.0380(10) Uani 1 1 d .
H43A H 1.0592 0.3905 0.1352 0.046 Uiso 1 1 calc R
H43B H 0.8800 0.4113 0.1646 0.046 Uiso 1 1 calc R
C44 C 0.8289(6) 0.40011(19) -0.0324(4) 0.0436(11) Uani 1 1 d .
H44A H 0.8642 0.3735 -0.0863 0.065 Uiso 1 1 calc R
H44B H 0.8683 0.4364 -0.0487 0.065 Uiso 1 1 calc R
H44C H 0.6935 0.3996 -0.0545 0.065 Uiso 1 1 calc R
O1 O 0.1857(3) 0.15966(9) 0.8480(2) 0.0175(5) Uani 1 1 d .
H1 H 0.1018 0.1799 0.8555 0.026 Uiso 1 1 calc R
O2 O 0.8017(3) 0.16855(10) 0.8359(2) 0.0189(5) Uani 1 1 d .
H2 H 0.7756 0.1387 0.7966 0.028 Uiso 1 1 calc R
O3 O 0.2075(3) 0.07291(9) 0.49300(19) 0.0180(5) Uani 1 1 d .
O4 O 0.7225(3) 0.47476(10) 0.5878(2) 0.0197(5) Uani 1 1 d .
H4A H 0.7056 0.5081 0.5729 0.030 Uiso 1 1 calc R
O5 O 0.1108(3) 0.48434(10) 0.6099(2) 0.0229(5) Uani 1 1 d .
H5A H 0.0196 0.4643 0.6046 0.034 Uiso 1 1 calc R
O6 O 0.1298(3) 0.57019(9) 0.24983(19) 0.0175(5) Uani 1 1 d .

loop_
_atom_site_aniso_label
_atom_site_aniso_U_11
_atom_site_aniso_U_22
_atom_site_aniso_U_33
_atom_site_aniso_U_23
_atom_site_aniso_U_13
_atom_site_aniso_U_12
Br1 0.01641(16) 0.01656(16) 0.04152(19) -0.00265(17) 0.00921(13) 0.00278(15)
Br2 0.0233(2) 0.02061(19) 0.0668(3) 0.00257(19) 0.01962(19) 0.00530(16)
C1 0.0160(17) 0.0145(17) 0.0095(14) -0.0022(12) 0.0033(13) -0.0020(13)
C2 0.0125(16) 0.0137(16) 0.0120(15) -0.0020(12) 0.0024(12) -0.0020(12)
C3 0.0142(17) 0.0164(17) 0.0212(17) -0.0025(13) 0.0058(14) 0.0014(13)
C4 0.0230(18) 0.0094(18) 0.0288(17) -0.0034(14) 0.0086(14) -0.0050(14)
C5 0.0185(19) 0.0177(19) 0.034(2) -0.0060(15) 0.0131(16) -0.0095(14)
C6 0.0117(16) 0.0201(18) 0.0160(16) -0.0054(13) 0.0050(13) -0.0028(13)
C7 0.0126(16) 0.0144(17) 0.0133(15) -0.0023(12) 0.0052(12) 0.0001(12)
C8 0.0081(15) 0.0187(17) 0.0125(14) 0.0005(12) 0.0040(12) -0.0009(12)
C9 0.0146(17) 0.0174(17) 0.0149(15) 0.0000(13) 0.0047(13) -0.0010(13)
C10 0.0160(17) 0.0125(16) 0.0201(16) 0.0025(13) 0.0107(14) 0.0036(13)
C11 0.027(2) 0.0198(19) 0.0269(18) 0.0006(15) 0.0103(16) 0.0019(15)
C12 0.037(2) 0.0167(19) 0.043(2) 0.0141(17) 0.0207(19) 0.0094(16)
C13 0.031(2) 0.033(2) 0.0253(18) 0.0155(17) 0.0119(17) 0.0087(17)
C14 0.0213(18) 0.026(2) 0.0240(18) 0.0089(15) 0.0099(15) 0.0054(15)
C15 0.0157(17) 0.0208(18) 0.0167(16) 0.0051(14) 0.0078(14) 0.0046(13)
C16 0.0107(16) 0.0211(18) 0.0153(15) -0.0003(13) 0.0050(13) 0.0018(13)
C17 0.0198(18) 0.0104(17) 0.0160(16) -0.0032(13) 0.0050(14) -0.0007(13)
C18 0.0182(17) 0.030(2) 0.0114(15) 0.0048(14) -0.0002(13) 0.0071(15)
C19 0.0183(17) 0.027(2) 0.0140(15) 0.0001(14) 0.0010(13) 0.0021(15)
C20 0.0118(16) 0.0205(18) 0.0097(14) 0.0042(13) -0.0008(12) 0.0002(13)
C21 0.0155(17) 0.0184(18) 0.0149(15) 0.0062(13) 0.0029(13) 0.0007(13)
C22 0.0170(18) 0.0208(18) 0.0226(17) 0.0056(14) 0.0053(14) 0.0058(14)
C23 0.0232(19) 0.020(2) 0.034(2) 0.0028(15) 0.0079(16) -0.0019(14)
C24 0.0135(18) 0.025(2) 0.0315(19) 0.0082(16) 0.0075(15) -0.0012(14)
C25 0.0121(17) 0.029(2) 0.0118(16) 0.0031(15) 0.0004(13) 0.0006(14)
C26 0.0125(16) 0.0186(18) 0.0153(15) 0.0012(13) 0.0068(13) 0.0024(13)
C27 0.0090(15) 0.0199(18) 0.0123(15) -0.0015(13) 0.0021(12) -0.0008(12)
C28 0.0174(17) 0.0188(18) 0.0184(16) 0.0022(13) 0.0071(14) 0.0029(13)
C29 0.0164(17) 0.0218(19) 0.0190(16) -0.0033(14) 0.0086(14) -0.0041(14)
C30 0.028(2) 0.0209(19) 0.0288(19) -0.0048(15) 0.0140(16) -0.0049(15)
C31 0.038(2) 0.025(2) 0.038(2) -0.0131(18) 0.018(2) -0.0126(17)
C32 0.028(2) 0.041(3) 0.033(2) -0.0212(19) 0.0123(18) -0.0126(18)
C33 0.0214(19) 0.039(2) 0.0181(16) -0.0088(16) 0.0041(15) -0.0046(16)
C34 0.0175(18) 0.026(2) 0.0162(16) -0.0040(14) 0.0106(14) -0.0019(14)
C35 0.0101(16) 0.028(2) 0.0126(15) 0.0003(14) 0.0041(13) 0.0009(13)
C36 0.0158(17) 0.0142(17) 0.0183(16) 0.0039(13) 0.0036(13) 0.0015(13)
C37 0.0207(18) 0.0251(19) 0.0129(15) -0.0027(14) 0.0029(13) -0.0043(14)
C38 0.0181(18) 0.035(2) 0.0121(16) 0.0043(15) -0.0006(13) 0.0012(15)
C39 0.059(3) 0.045(3) 0.054(3) 0.007(2) 0.029(3) 0.012(2)
C40 0.043(3) 0.045(3) 0.051(3) 0.006(2) 0.024(2) 0.003(2)
C41 0.036(3) 0.036(3) 0.057(3) 0.008(2) 0.024(2) 0.007(2)
C42 0.036(2) 0.028(2) 0.046(2) -0.0052(19) 0.015(2) -0.0008(18)
C43 0.030(2) 0.035(3) 0.051(3) 0.003(2) 0.016(2) -0.0014(19)
C44 0.029(2) 0.039(3) 0.060(3) 0.014(2) 0.012(2) 0.0008(19)
O1 0.0125(12) 0.0123(12) 0.0295(12) -0.0009(10) 0.0095(10) 0.0010(9)
O2 0.0138(12) 0.0177(13) 0.0272(12) -0.0072(10) 0.0095(10) -0.0034(9)
O3 0.0182(12) 0.0186(13) 0.0113(10) -0.0027(9) -0.0022(9) 0.0032(9)
O4 0.0182(12) 0.0146(13) 0.0283(13) 0.0060(10) 0.0104(10) 0.0014(9)
O5 0.0133(12) 0.0259(14) 0.0295(13) 0.0037(11) 0.0073(10) 0.0000(10)
O6 0.0196(12) 0.0166(12) 0.0110(10) 0.0009(8) -0.0016(9) -0.0035(9)

loop_
_atom_type_symbol
_atom_type_description
_atom_type_scat_dispersion_real
_atom_type_scat_dispersion_imag
_atom_type_scat_source
C C 0.0033 0.0016 'International Tables Vol C Tables 4.2.6.8 and 6.1.1.4'
H H 0.0000 0.0000 'International Tables Vol C Tables 4.2.6.8 and 6.1.1.4'
O O 0.0106 0.0060 'International Tables Vol C Tables 4.2.6.8 and 6.1.1.4'
Br Br -0.2901 2.4595 'International Tables Vol C Tables 4.2.6.8 and 6.1.1.4'

loop_
_geom_angle_atom_site_label_1
_geom_angle_atom_site_label_2
_geom_angle_atom_site_label_3
_geom_angle
C6 C1 C2 118.7(3)
C6 C1 C7 121.2(3)
C2 C1 C7 120.1(3)
O1 C2 C3 124.1(3)
O1 C2 C1 116.8(3)
C3 C2 C1 119.1(3)
C2 C3 C4 121.5(3)
C2 C3 Br1 119.0(2)
C4 C3 Br1 119.4(3)
C5 C4 C3 119.6(3)
C5 C4 H4 120.2
C3 C4 H4 120.2
C4 C5 C6 120.1(3)
C4 C5 H5 119.9
C6 C5 H5 119.9
O2 C6 C5 117.0(3)
O2 C6 C1 122.0(3)
C5 C6 C1 121.0(3)
C16 C7 C8 120.5(3)
C16 C7 C1 120.1(3)
C8 C7 C1 119.4(3)
C9 C8 C7 119.9(3)
C9 C8 C17 122.0(3)
C7 C8 C17 118.2(3)
C8 C9 C10 122.1(3)
C8 C9 H9 119.0
C10 C9 H9 119.0
C11 C10 C9 121.8(3)
C11 C10 C15 119.6(3)
C9 C10 C15 118.6(3)
C12 C11 C10 120.4(3)
C12 C11 H11 119.8
C10 C11 H11 119.8
C11 C12 C13 119.9(4)
C11 C12 H12 120.0
C13 C12 H12 120.0
C14 C13 C12 121.0(3)
C14 C13 H13 119.5
C12 C13 H13 119.5
C13 C14 C15 121.4(3)
C13 C14 H14 119.3
C15 C14 H14 119.3
C14 C15 C10 117.7(3)
C14 C15 C16 122.7(3)
C10 C15 C16 119.7(3)
C7 C16 C15 119.3(3)
C7 C16 C19 120.9(3)
C15 C16 C19 119.8(3)
O3 C17 C8 109.8(3)
O3 C17 H17A 109.7
C8 C17 H17A 109.7
O3 C17 H17B 109.7
C8 C17 H17B 109.7
H17A C17 H17B 108.2
O3 C18 H18A 109.5
O3 C18 H18B 109.5
H18A C18 H18B 109.5
O3 C18 H18C 109.5
H18A C18 H18C 109.5
H18B C18 H18C 109.5
C16 C19 H19A 109.5
C16 C19 H19B 109.5
H19A C19 H19B 109.5
C16 C19 H19C 109.5
H19A C19 H19C 109.5
H19B C19 H19C 109.5
C21 C20 C25 117.4(3)
C21 C20 C26 120.2(3)
C25 C20 C26 122.3(3)
O4 C21 C20 122.7(3)
O4 C21 C22 116.9(3)
C20 C21 C22 120.4(3)
C23 C22 C21 120.5(3)
C23 C22 Br2 119.4(3)
C21 C22 Br2 120.0(3)
C24 C23 C22 119.6(3)
C24 C23 H23 120.2
C22 C23 H23 120.2
C25 C24 C23 119.3(3)
C25 C24 H24 120.4
C23 C24 H24 120.4
C24 C25 O5 121.6(3)
C24 C25 C20 122.8(3)
O5 C25 C20 115.7(3)
C35 C26 C27 120.5(3)
C35 C26 C20 121.2(3)
C27 C26 C20 118.2(3)
C28 C27 C26 119.8(3)
C28 C27 C36 121.0(3)
C26 C27 C36 119.1(3)
C27 C28 C29 121.4(3)
C27 C28 H28 119.3
C29 C28 H28 119.3
C30 C29 C28 121.5(3)
C30 C29 C34 119.6(3)
C28 C29 C34 118.9(3)
C31 C30 C29 120.8(4)
C31 C30 H30 119.6
C29 C30 H30 119.6
C30 C31 C32 119.7(4)
C30 C31 H31 120.1
C32 C31 H31 120.1
C33 C32 C31 120.8(3)
C33 C32 H32 119.6
C31 C32 H32 119.6
C32 C33 C34 122.1(3)
C32 C33 H33 118.9
C34 C33 H33 118.9
C33 C34 C35 124.1(3)
C33 C34 C29 116.9(3)
C35 C34 C29 119.0(3)
C26 C35 C34 120.3(3)
C26 C35 C38 120.2(3)
C34 C35 C38 119.5(3)
O6 C36 C27 110.4(3)
O6 C36 H36A 109.6
C27 C36 H36A 109.6
O6 C36 H36B 109.6
C27 C36 H36B 109.6
H36A C36 H36B 108.1
O6 C37 H37A 109.5
O6 C37 H37B 109.5
H37A C37 H37B 109.5
O6 C37 H37C 109.5
H37A C37 H37C 109.5
H37B C37 H37C 109.5
C35 C38 H38A 109.5
C35 C38 H38B 109.5
H38A C38 H38B 109.5
C35 C38 H38C 109.5
H38A C38 H38C 109.5
H38B C38 H38C 109.5
C40 C39 H39A 109.5
C40 C39 H39B 109.5
H39A C39 H39B 109.5
C40 C39 H39C 109.5
H39A C39 H39C 109.5
H39B C39 H39C 109.5
C41 C40 C39 112.9(4)
C41 C40 H40A 109.0
C39 C40 H40A 109.0
C41 C40 H40B 109.0
C39 C40 H40B 109.0
H40A C40 H40B 107.8
C40 C41 C42 113.4(4)
C40 C41 H41A 108.9
C42 C41 H41A 108.9
C40 C41 H41B 108.9
C42 C41 H41B 108.9
H41A C41 H41B 107.7
C43 C42 C41 111.5(3)
C43 C42 H42A 109.3
C41 C42 H42A 109.3
C43 C42 H42B 109.3
C41 C42 H42B 109.3
H42A C42 H42B 108.0
C42 C43 C44 113.3(4)
C42 C43 H43A 108.9
C44 C43 H43A 108.9
C42 C43 H43B 108.9
C44 C43 H43B 108.9
H43A C43 H43B 107.7
C43 C44 H44A 109.5
C43 C44 H44B 109.5
H44A C44 H44B 109.5
C43 C44 H44C 109.5
H44A C44 H44C 109.5
H44B C44 H44C 109.5
C2 O1 H1 109.5
C6 O2 H2 109.5
C17 O3 C18 111.5(2)
C21 O4 H4A 109.5
C25 O5 H5A 109.5
C36 O6 C37 110.8(2)

loop_
_geom_bond_atom_site_label_1
_geom_bond_atom_site_label_2
_geom_bond_distance
Br1 C3 1.891(3)
Br2 C22 1.891(3)
C1 C6 1.403(4)
C1 C2 1.415(4)
C1 C7 1.492(4)
C2 O1 1.352(4)
C2 C3 1.386(5)
C3 C4 1.388(4)
C4 C5 1.383(5)
C4 H4 0.9500
C5 C6 1.385(5)
C5 H5 0.9500
C6 O2 1.360(4)
C7 C16 1.390(4)
C7 C8 1.434(4)
C8 C9 1.352(5)
C8 C17 1.508(4)
C9 C10 1.418(4)
C9 H9 0.9500
C10 C11 1.415(5)
C10 C15 1.423(5)
C11 C12 1.380(5)
C11 H11 0.9500
C12 C13 1.395(6)
C12 H12 0.9500
C13 C14 1.357(5)
C13 H13 0.9500
C14 C15 1.422(5)
C14 H14 0.9500
C15 C16 1.434(5)
C16 C19 1.510(5)
C17 O3 1.431(4)
C17 H17A 0.9900
C17 H17B 0.9900
C18 O3 1.437(4)
C18 H18A 0.9800
C18 H18B 0.9800
C18 H18C 0.9800
C19 H19A 0.9800
C19 H19B 0.9800
C19 H19C 0.9800
C20 C21 1.392(5)
C20 C25 1.396(5)
C20 C26 1.494(5)
C21 O4 1.378(4)
C21 C22 1.394(5)
C22 C23 1.388(5)
C23 C24 1.385(5)
C23 H23 0.9500
C24 C25 1.370(5)
C24 H24 0.9500
C25 O5 1.383(4)
C26 C35 1.386(5)
C26 C27 1.431(4)
C27 C28 1.356(5)
C27 C36 1.516(4)
C28 C29 1.428(5)
C28 H28 0.9500
C29 C30 1.412(5)
C29 C34 1.432(5)
C30 C31 1.367(5)
C30 H30 0.9500
C31 C32 1.400(6)
C31 H31 0.9500
C32 C33 1.352(6)
C32 H32 0.9500
C33 C34 1.415(5)
C33 H33 0.9500
C34 C35 1.416(5)
C35 C38 1.502(5)
C36 O6 1.415(4)
C36 H36A 0.9900
C36 H36B 0.9900
C37 O6 1.430(4)
C37 H37A 0.9800
C37 H37B 0.9800
C37 H37C 0.9800
C38 H38A 0.9800
C38 H38B 0.9800
C38 H38C 0.9800
C39 C40 1.540(6)
C39 H39A 0.9800
C39 H39B 0.9800
C39 H39C 0.9800
C40 C41 1.521(6)
C40 H40A 0.9900
C40 H40B 0.9900
C41 C42 1.541(5)
C41 H41A 0.9900
C41 H41B 0.9900
C42 C43 1.514(6)
C42 H42A 0.9900
C42 H42B 0.9900
C43 C44 1.525(6)
C43 H43A 0.9900
C43 H43B 0.9900
C44 H44A 0.9800
C44 H44B 0.9800
C44 H44C 0.9800
O1 H1 0.8400
O2 H2 0.8400
O4 H4A 0.8400
O5 H5A 0.8400
